data_1554288
loop_
_publ_author_name
'Guo, Weijie'
'Wu, Shutao'
'Wang, Tao'
'Xie, Qingxiao'
'Duan, Yulian'
'Luo, Siyuan'
'Wang, Jianhui'
'Yu, Xiaobo'

_publ_section_title
;
 Rhodium-catalyzed decarbonylative cycloadditions of
 1H-indene-1,2,3-triones and alkynes via direct C--C bond activation:
 divergent synthesis of indenones and quinones
;
_journal_issue 10
_journal_name_full 'Organic Chemistry Frontiers'
_journal_page_first 1613
_journal_paper_doi 10.1039/C8QO00186C
_journal_volume 5
_journal_year 2018
_chemical_formula_sum 'C31 H20 O'
_chemical_formula_weight 408.47
_space_group_IT_number 2
_space_group_name_Hall '-P 1'
_space_group_name_H-M_alt 'P -1'
_symmetry_cell_setting triclinic
_symmetry_space_group_name_H-M 'P -1'
_atom_sites_solution_hydrogens geom
_atom_sites_solution_primary direct
_atom_sites_solution_secondary difmap
_audit_creation_method SHELXL-97
_audit_update_record
;
2017-04-21 deposited with the CCDC.
2018-03-21 downloaded from the CCDC.
;
_cell_angle_alpha 105.907(10)
_cell_angle_beta 95.411(18)
_cell_angle_gamma 97.753(13)
_cell_formula_units_Z 2
_cell_length_a 8.4085(15)
_cell_length_b 9.3500(16)
_cell_length_c 14.153(3)
_cell_measurement_reflns_used 2654
_cell_measurement_temperature 128(2)
_cell_measurement_theta_max 27.5
_cell_measurement_theta_min 3.0
_cell_volume 1050.2(4)
_computing_cell_refinement 'CrystalClear-SM Expert 2.1 b42'
_computing_data_collection 'CrystalClear-SM Expert 2.1 b42 (Rigaku, 2015)'
_computing_data_reduction 'CrystalClear-SM Expert 2.1 b42'
_computing_molecular_graphics 'CrystalStructure 4.1'
_computing_publication_material 'CrystalStructure 4.1 (Rigaku, 2014)'
_computing_structure_refinement 'SHELXL-97 (Sheldrick, 1997)'
_computing_structure_solution 'SHELXS-97 (Sheldrick, 1990)'
_diffrn_ambient_temperature 128(2)
_diffrn_detector_area_resol_mean 5.814
_diffrn_measured_fraction_theta_full 0.978
_diffrn_measured_fraction_theta_max 0.978
_diffrn_measurement_device_type 'Rigaku XtaLAB P200'
_diffrn_measurement_method '\w and \f scans'
_diffrn_radiation_monochromator multilayer
_diffrn_radiation_source 'rotating anode'
_diffrn_radiation_type MoK\a
_diffrn_radiation_wavelength 0.71073
_diffrn_reflns_av_R_equivalents 0.0351
_diffrn_reflns_av_sigmaI/netI 0.0357
_diffrn_reflns_limit_h_max 10
_diffrn_reflns_limit_h_min -10
_diffrn_reflns_limit_k_max 12
_diffrn_reflns_limit_k_min -12
_diffrn_reflns_limit_l_max 18
_diffrn_reflns_limit_l_min -17
_diffrn_reflns_number 13536
_diffrn_reflns_theta_full 27.55
_diffrn_reflns_theta_max 27.55
_diffrn_reflns_theta_min 3.07
_diffrn_standards_decay_% 0
_diffrn_standards_interval_count 0
_diffrn_standards_interval_time 0
_diffrn_standards_number 0
_exptl_absorpt_coefficient_mu 0.076
_exptl_absorpt_correction_T_max 0.9909
_exptl_absorpt_correction_T_min 0.9849
_exptl_absorpt_correction_type multi-scan
_exptl_absorpt_process_details 'REQAB (Rigaku, 1998)'
_exptl_crystal_colour Colorless
_exptl_crystal_density_diffrn 1.292
_exptl_crystal_density_method 'not measured'
_exptl_crystal_description Prism
_exptl_crystal_F_000 428
_exptl_crystal_size_max 0.20
_exptl_crystal_size_mid 0.18
_exptl_crystal_size_min 0.12
_refine_diff_density_max 0.409
_refine_diff_density_min -0.186
_refine_diff_density_rms 0.038
_refine_ls_extinction_method none
_refine_ls_goodness_of_fit_ref 1.063
_refine_ls_hydrogen_treatment constr
_refine_ls_matrix_type full
_refine_ls_number_parameters 289
_refine_ls_number_reflns 4741
_refine_ls_number_restraints 0
_refine_ls_restrained_S_all 1.063
_refine_ls_R_factor_all 0.0583
_refine_ls_R_factor_gt 0.0427
_refine_ls_shift/su_max 0.001
_refine_ls_shift/su_mean 0.000
_refine_ls_structure_factor_coef Fsqd
_refine_ls_weighting_details 'calc w=1/[\s^2^(Fo^2^)+(0.0736P)^2^+0.0000P] where P=(Fo^2^+2Fc^2^)/3'
_refine_ls_weighting_scheme calc
_refine_ls_wR_factor_gt 0.1172
_refine_ls_wR_factor_ref 0.1221
_reflns_number_gt 3582
_reflns_number_total 4741
_reflns_threshold_expression >2sigma(I)
_cod_data_source_file c8qo00186c2.cif
_cod_data_source_block m20170419a1
_cod_depositor_comments
;
The following automatic conversions were performed:

data item '_exptl_absorpt_correction_type' value 'MULTI-SCAN' was
changed to 'multi-scan' in accordance with the
/home/saulius/struct/COD-crude-data/automatic-downloads/DataCite-retrospective/RSC/depositions/lib/dictionaries/cif_core.dic
dictionary named 'cif_core.dic' version 2.4.2 last updated on
2011-04-26.

data item '_refine_ls_hydrogen_treatment' value 'CONSTR' was changed
to 'constr' in accordance with the
/home/saulius/struct/COD-crude-data/automatic-downloads/DataCite-retrospective/RSC/depositions/lib/dictionaries/cif_core.dic
dictionary named 'cif_core.dic' version 2.4.2 last updated on
2011-04-26.

data item '_symmetry_cell_setting' value 'Triclinic' was changed to
'triclinic' in accordance with the
/home/saulius/struct/COD-crude-data/automatic-downloads/DataCite-retrospective/RSC/depositions/lib/dictionaries/cif_core.dic
dictionary named 'cif_core.dic' version 2.4.2 last updated on
2011-04-26.

Automatic conversion script
Id: cif_fix_values 6909 2019-04-08 15:41:33Z antanas 
;
_cod_original_cell_volume 1050.2(3)
_cod_original_sg_symbol_H-M P-1
_cod_database_code 1554288

loop_
_symmetry_equiv_pos_as_xyz
'x, y, z'
'-x, -y, -z'

loop_
_atom_site_label
_atom_site_type_symbol
_atom_site_fract_x
_atom_site_fract_y
_atom_site_fract_z
_atom_site_U_iso_or_equiv
_atom_site_adp_type
_atom_site_occupancy
_atom_site_symmetry_multiplicity
_atom_site_calc_flag
_atom_site_refinement_flags
O1 O 1.08591(12) 0.09743(11) 0.34313(7) 0.0353(3) Uani 1 1 d .
C1 C 1.00558(16) 0.16894(14) 0.39978(10) 0.0267(3) Uani 1 1 d .
C2 C 1.04950(15) 0.23898(14) 0.50957(10) 0.0255(3) Uani 1 1 d .
C3 C 0.92235(15) 0.30308(14) 0.54487(10) 0.0242(3) Uani 1 1 d .
C4 C 0.79032(15) 0.28141(14) 0.46164(9) 0.0248(3) Uani 1 1 d .
C5 C 0.84110(16) 0.20372(15) 0.37357(10) 0.0264(3) Uani 1 1 d .
C6 C 0.74385(16) 0.16362(15) 0.28422(10) 0.0297(3) Uani 1 1 d .
H6 H 0.7821 0.1129 0.2251 0.036 Uiso 1 1 calc R
C7 C 0.58539(16) 0.19888(15) 0.28128(10) 0.0296(3) Uani 1 1 d .
C8 C 0.53441(16) 0.27252(15) 0.36940(10) 0.0300(3) Uani 1 1 d .
H8 H 0.4273 0.2946 0.3679 0.036 Uiso 1 1 calc R
C9 C 0.63482(16) 0.31527(15) 0.46015(10) 0.0271(3) Uani 1 1 d .
H9 H 0.5975 0.3664 0.5195 0.032 Uiso 1 1 calc R
C10 C 0.47176(17) 0.15182(16) 0.18658(10) 0.0316(3) Uani 1 1 d .
C11 C 0.33199(17) 0.05098(16) 0.17591(11) 0.0341(3) Uani 1 1 d .
H11 H 0.3097 0.0121 0.2295 0.041 Uiso 1 1 calc R
C12 C 0.22102(18) 0.00332(18) 0.08863(12) 0.0413(4) Uani 1 1 d .
H12 H 0.1263 -0.0681 0.0831 0.050 Uiso 1 1 calc R
C13 C 0.25014(19) 0.06083(18) 0.01090(12) 0.0421(4) Uani 1 1 d .
H13 H 0.1747 0.0295 -0.0481 0.051 Uiso 1 1 calc R
C14 C 0.39171(17) 0.16614(16) 0.01849(10) 0.0332(3) Uani 1 1 d .
C15 C 0.4246(2) 0.22913(19) -0.05933(11) 0.0428(4) Uani 1 1 d .
H15 H 0.3500 0.1990 -0.1187 0.051 Uiso 1 1 calc R
C16 C 0.5591(2) 0.33091(19) -0.05153(12) 0.0446(4) Uani 1 1 d .
H16 H 0.5780 0.3719 -0.1047 0.054 Uiso 1 1 calc R
C17 C 0.6701(2) 0.37546(18) 0.03501(11) 0.0389(4) Uani 1 1 d .
H17 H 0.7643 0.4472 0.0400 0.047 Uiso 1 1 calc R
C18 C 0.64705(17) 0.31897(15) 0.11264(10) 0.0316(3) Uani 1 1 d .
H18 H 0.7250 0.3508 0.1706 0.038 Uiso 1 1 calc R
C19 C 0.50533(17) 0.21159(16) 0.10685(10) 0.0324(3) Uani 1 1 d .
C20 C 1.20628(15) 0.23849(14) 0.56490(10) 0.0253(3) Uani 1 1 d .
C21 C 1.27775(16) 0.10849(15) 0.54619(10) 0.0280(3) Uani 1 1 d .
H21 H 1.2282 0.0211 0.4943 0.034 Uiso 1 1 calc R
C22 C 1.42065(16) 0.10674(16) 0.60310(10) 0.0304(3) Uani 1 1 d .
H22 H 1.4672 0.0174 0.5907 0.037 Uiso 1 1 calc R
C23 C 1.49573(16) 0.23354(16) 0.67745(10) 0.0311(3) Uani 1 1 d .
H23 H 1.5925 0.2309 0.7170 0.037 Uiso 1 1 calc R
C24 C 1.42939(16) 0.36541(16) 0.69443(10) 0.0307(3) Uani 1 1 d .
H24 H 1.4826 0.4539 0.7442 0.037 Uiso 1 1 calc R
C25 C 1.28606(15) 0.36746(15) 0.63872(10) 0.0281(3) Uani 1 1 d .
H25 H 1.2411 0.4577 0.6507 0.034 Uiso 1 1 calc R
C26 C 0.90833(15) 0.37918(14) 0.64899(9) 0.0246(3) Uani 1 1 d .
C27 C 0.94324(16) 0.31233(15) 0.72383(10) 0.0292(3) Uani 1 1 d .
H27 H 0.9755 0.2160 0.7078 0.035 Uiso 1 1 calc R
C28 C 0.93093(17) 0.38605(17) 0.82091(10) 0.0360(3) Uani 1 1 d .
H28 H 0.9535 0.3396 0.8714 0.043 Uiso 1 1 calc R
C29 C 0.88582(18) 0.52778(18) 0.84537(11) 0.0381(4) Uani 1 1 d .
H29 H 0.8788 0.5785 0.9125 0.046 Uiso 1 1 calc R
C30 C 0.85119(17) 0.59494(17) 0.77200(11) 0.0357(3) Uani 1 1 d .
H30 H 0.8213 0.6923 0.7887 0.043 Uiso 1 1 calc R
C31 C 0.86010(15) 0.52042(15) 0.67439(10) 0.0290(3) Uani 1 1 d .
H31 H 0.8331 0.5657 0.6239 0.035 Uiso 1 1 calc R

loop_
_atom_site_aniso_label
_atom_site_aniso_U_11
_atom_site_aniso_U_22
_atom_site_aniso_U_33
_atom_site_aniso_U_23
_atom_site_aniso_U_13
_atom_site_aniso_U_12
O1 0.0349(5) 0.0409(6) 0.0331(6) 0.0072(4) 0.0120(4) 0.0184(4)
C1 0.0286(7) 0.0242(6) 0.0305(7) 0.0093(5) 0.0090(5) 0.0090(5)
C2 0.0268(6) 0.0226(6) 0.0297(7) 0.0088(5) 0.0078(5) 0.0076(5)
C3 0.0252(6) 0.0212(6) 0.0288(7) 0.0094(5) 0.0058(5) 0.0070(5)
C4 0.0289(7) 0.0221(6) 0.0263(7) 0.0094(5) 0.0059(5) 0.0081(5)
C5 0.0291(7) 0.0254(7) 0.0290(7) 0.0103(5) 0.0085(5) 0.0108(5)
C6 0.0340(7) 0.0306(7) 0.0272(7) 0.0080(6) 0.0077(6) 0.0137(6)
C7 0.0320(7) 0.0290(7) 0.0314(7) 0.0111(6) 0.0044(6) 0.0130(6)
C8 0.0293(7) 0.0304(7) 0.0342(8) 0.0110(6) 0.0054(6) 0.0149(6)
C9 0.0304(7) 0.0266(7) 0.0282(7) 0.0095(5) 0.0080(6) 0.0123(5)
C10 0.0316(7) 0.0309(7) 0.0339(8) 0.0064(6) 0.0056(6) 0.0159(6)
C11 0.0300(7) 0.0330(8) 0.0408(8) 0.0098(6) 0.0054(6) 0.0123(6)
C12 0.0318(8) 0.0387(9) 0.0489(10) 0.0035(7) 0.0033(7) 0.0106(6)
C13 0.0382(8) 0.0429(9) 0.0401(9) 0.0006(7) -0.0002(7) 0.0173(7)
C14 0.0368(8) 0.0342(8) 0.0273(7) 0.0021(6) 0.0008(6) 0.0190(6)
C15 0.0488(9) 0.0497(10) 0.0308(8) 0.0075(7) 0.0016(7) 0.0227(8)
C16 0.0568(11) 0.0503(10) 0.0328(8) 0.0155(7) 0.0088(7) 0.0209(8)
C17 0.0470(9) 0.0403(9) 0.0330(8) 0.0123(7) 0.0082(7) 0.0141(7)
C18 0.0363(8) 0.0321(7) 0.0266(7) 0.0059(6) 0.0034(6) 0.0130(6)
C19 0.0379(8) 0.0325(7) 0.0287(7) 0.0044(6) 0.0059(6) 0.0209(6)
C20 0.0238(6) 0.0269(7) 0.0289(7) 0.0102(5) 0.0080(5) 0.0091(5)
C21 0.0288(7) 0.0253(7) 0.0318(7) 0.0086(6) 0.0076(6) 0.0084(5)
C22 0.0300(7) 0.0320(7) 0.0364(8) 0.0148(6) 0.0108(6) 0.0153(6)
C23 0.0238(7) 0.0422(8) 0.0324(8) 0.0150(6) 0.0066(6) 0.0129(6)
C24 0.0278(7) 0.0328(7) 0.0300(7) 0.0057(6) 0.0050(6) 0.0064(6)
C25 0.0266(7) 0.0268(7) 0.0330(7) 0.0075(6) 0.0089(6) 0.0110(5)
C26 0.0205(6) 0.0262(7) 0.0282(7) 0.0073(5) 0.0053(5) 0.0072(5)
C27 0.0273(7) 0.0309(7) 0.0320(7) 0.0104(6) 0.0051(6) 0.0100(6)
C28 0.0350(8) 0.0469(9) 0.0292(8) 0.0143(7) 0.0057(6) 0.0102(7)
C29 0.0370(8) 0.0455(9) 0.0280(7) 0.0019(6) 0.0081(6) 0.0099(7)
C30 0.0319(7) 0.0331(8) 0.0395(9) 0.0018(6) 0.0075(6) 0.0133(6)
C31 0.0270(7) 0.0290(7) 0.0326(7) 0.0090(6) 0.0047(6) 0.0101(5)

loop_
_atom_type_symbol
_atom_type_description
_atom_type_scat_dispersion_real
_atom_type_scat_dispersion_imag
_atom_type_scat_source
C C 0.0033 0.0016 'International Tables Vol C Tables 4.2.6.8 and 6.1.1.4'
H H 0.0000 0.0000 'International Tables Vol C Tables 4.2.6.8 and 6.1.1.4'
O O 0.0106 0.0060 'International Tables Vol C Tables 4.2.6.8 and 6.1.1.4'

loop_
_geom_angle_atom_site_label_1
_geom_angle_atom_site_label_2
_geom_angle_atom_site_label_3
_geom_angle
O1 C1 C5 126.60(13)
O1 C1 C2 127.27(12)
C5 C1 C2 106.13(11)
C3 C2 C20 128.18(12)
C3 C2 C1 108.02(12)
C20 C2 C1 123.78(11)
C2 C3 C26 127.19(12)
C2 C3 C4 109.90(11)
C26 C3 C4 122.88(11)
C9 C4 C5 119.64(12)
C9 C4 C3 131.81(12)
C5 C4 C3 108.40(11)
C6 C5 C4 122.12(12)
C6 C5 C1 130.27(12)
C4 C5 C1 107.48(11)
C5 C6 C7 118.91(12)
C5 C6 H6 120.5
C7 C6 H6 120.5
C8 C7 C6 118.61(13)
C8 C7 C10 120.19(12)
C6 C7 C10 121.13(12)
C7 C8 C9 122.30(12)
C7 C8 H8 118.9
C9 C8 H8 118.9
C4 C9 C8 118.39(12)
C4 C9 H9 120.8
C8 C9 H9 120.8
C11 C10 C19 119.20(13)
C11 C10 C7 119.97(13)
C19 C10 C7 120.83(13)
C10 C11 C12 122.26(14)
C10 C11 H11 118.9
C12 C11 H11 118.9
C13 C12 C11 119.56(15)
C13 C12 H12 120.2
C11 C12 H12 120.2
C12 C13 C14 120.40(14)
C12 C13 H13 119.8
C14 C13 H13 119.8
C13 C14 C15 121.97(14)
C13 C14 C19 119.58(14)
C15 C14 C19 118.45(14)
C16 C15 C14 121.88(15)
C16 C15 H15 119.1
C14 C15 H15 119.1
C15 C16 C17 119.61(15)
C15 C16 H16 120.2
C17 C16 H16 120.2
C18 C17 C16 121.79(15)
C18 C17 H17 119.1
C16 C17 H17 119.1
C17 C18 C19 119.93(14)
C17 C18 H18 120.0
C19 C18 H18 120.0
C10 C19 C14 118.99(14)
C10 C19 C18 122.64(13)
C14 C19 C18 118.34(13)
C25 C20 C21 118.51(12)
C25 C20 C2 120.60(11)
C21 C20 C2 120.89(12)
C22 C21 C20 120.27(13)
C22 C21 H21 119.9
C20 C21 H21 119.9
C23 C22 C21 120.56(12)
C23 C22 H22 119.7
C21 C22 H22 119.7
C22 C23 C24 119.81(13)
C22 C23 H23 120.1
C24 C23 H23 120.1
C25 C24 C23 119.92(13)
C25 C24 H24 120.0
C23 C24 H24 120.0
C24 C25 C20 120.86(12)
C24 C25 H25 119.6
C20 C25 H25 119.6
C31 C26 C27 118.85(12)
C31 C26 C3 120.17(11)
C27 C26 C3 120.99(11)
C28 C27 C26 120.09(12)
C28 C27 H27 120.0
C26 C27 H27 120.0
C27 C28 C29 120.45(13)
C27 C28 H28 119.8
C29 C28 H28 119.8
C30 C29 C28 119.94(13)
C30 C29 H29 120.0
C28 C29 H29 120.0
C31 C30 C29 119.90(13)
C31 C30 H30 120.0
C29 C30 H30 120.0
C30 C31 C26 120.75(13)
C30 C31 H31 119.6
C26 C31 H31 119.6

loop_
_geom_bond_atom_site_label_1
_geom_bond_atom_site_label_2
_geom_bond_distance
O1 C1 1.2150(15)
C1 C5 1.4990(18)
C1 C2 1.4995(19)
C2 C3 1.3643(17)
C2 C20 1.4697(18)
C3 C26 1.4738(18)
C3 C4 1.4910(18)
C4 C9 1.3858(18)
C4 C5 1.3969(17)
C5 C6 1.3677(19)
C6 C7 1.4147(18)
C6 H6 0.9500
C7 C8 1.3867(19)
C7 C10 1.492(2)
C8 C9 1.3947(19)
C8 H8 0.9500
C9 H9 0.9500
C10 C11 1.372(2)
C10 C19 1.424(2)
C11 C12 1.401(2)
C11 H11 0.9500
C12 C13 1.378(2)
C12 H12 0.9500
C13 C14 1.414(2)
C13 H13 0.9500
C14 C15 1.416(2)
C14 C19 1.425(2)
C15 C16 1.351(2)
C15 H15 0.9500
C16 C17 1.394(2)
C16 H16 0.9500
C17 C18 1.362(2)
C17 H17 0.9500
C18 C19 1.431(2)
C18 H18 0.9500
C20 C25 1.3981(19)
C20 C21 1.3998(17)
C21 C22 1.3866(19)
C21 H21 0.9500
C22 C23 1.379(2)
C22 H22 0.9500
C23 C24 1.3920(19)
C23 H23 0.9500
C24 C25 1.3820(19)
C24 H24 0.9500
C25 H25 0.9500
C26 C31 1.3963(17)
C26 C27 1.3973(18)
C27 C28 1.379(2)
C27 H27 0.9500
C28 C29 1.389(2)
C28 H28 0.9500
C29 C30 1.381(2)
C29 H29 0.9500
C30 C31 1.3803(19)
C30 H30 0.9500
C31 H31 0.9500

loop_
_geom_torsion_atom_site_label_1
_geom_torsion_atom_site_label_2
_geom_torsion_atom_site_label_3
_geom_torsion_atom_site_label_4
_geom_torsion
O1 C1 C2 C3 -177.50(13)
C5 C1 C2 C3 2.06(14)
O1 C1 C2 C20 4.0(2)
C5 C1 C2 C20 -176.43(11)
C20 C2 C3 C26 -4.3(2)
C1 C2 C3 C26 177.25(11)
C20 C2 C3 C4 177.60(12)
C1 C2 C3 C4 -0.81(14)
C2 C3 C4 C9 174.57(13)
C26 C3 C4 C9 -3.6(2)
C2 C3 C4 C5 -0.85(14)
C26 C3 C4 C5 -179.02(11)
C9 C4 C5 C6 2.24(19)
C3 C4 C5 C6 178.32(12)
C9 C4 C5 C1 -173.96(11)
C3 C4 C5 C1 2.12(14)
O1 C1 C5 C6 1.2(2)
C2 C1 C5 C6 -178.34(13)
O1 C1 C5 C4 176.99(13)
C2 C1 C5 C4 -2.57(14)
C4 C5 C6 C7 -1.5(2)
C1 C5 C6 C7 173.73(13)
C5 C6 C7 C8 -0.21(19)
C5 C6 C7 C10 -177.28(12)
C6 C7 C8 C9 1.2(2)
C10 C7 C8 C9 178.32(13)
C5 C4 C9 C8 -1.18(19)
C3 C4 C9 C8 -176.19(13)
C7 C8 C9 C4 -0.5(2)
C8 C7 C10 C11 -61.41(18)
C6 C7 C10 C11 115.61(15)
C8 C7 C10 C19 117.87(15)
C6 C7 C10 C19 -65.11(17)
C19 C10 C11 C12 0.6(2)
C7 C10 C11 C12 179.85(12)
C10 C11 C12 C13 -1.2(2)
C11 C12 C13 C14 0.6(2)
C12 C13 C14 C15 -179.15(14)
C12 C13 C14 C19 0.6(2)
C13 C14 C15 C16 179.31(14)
C19 C14 C15 C16 -0.5(2)
C14 C15 C16 C17 0.4(2)
C15 C16 C17 C18 0.1(2)
C16 C17 C18 C19 -0.4(2)
C11 C10 C19 C14 0.68(19)
C7 C10 C19 C14 -178.61(11)
C11 C10 C19 C18 179.00(12)
C7 C10 C19 C18 -0.29(19)
C13 C14 C19 C10 -1.26(19)
C15 C14 C19 C10 178.51(12)
C13 C14 C19 C18 -179.65(12)
C15 C14 C19 C18 0.12(18)
C17 C18 C19 C10 -178.03(13)
C17 C18 C19 C14 0.30(19)
C3 C2 C20 C25 -40.30(19)
C1 C2 C20 C25 137.88(13)
C3 C2 C20 C21 138.60(14)
C1 C2 C20 C21 -43.22(18)
C25 C20 C21 C22 2.93(19)
C2 C20 C21 C22 -175.99(11)
C20 C21 C22 C23 -1.24(19)
C21 C22 C23 C24 -1.2(2)
C22 C23 C24 C25 1.9(2)
C23 C24 C25 C20 -0.2(2)
C21 C20 C25 C24 -2.23(19)
C2 C20 C25 C24 176.70(12)
C2 C3 C26 C31 131.24(14)
C4 C3 C26 C31 -50.93(17)
C2 C3 C26 C27 -48.55(19)
C4 C3 C26 C27 129.28(13)
C31 C26 C27 C28 -0.44(19)
C3 C26 C27 C28 179.35(12)
C26 C27 C28 C29 -0.8(2)
C27 C28 C29 C30 0.7(2)
C28 C29 C30 C31 0.6(2)
C29 C30 C31 C26 -1.8(2)
C27 C26 C31 C30 1.76(19)
C3 C26 C31 C30 -178.03(12)
